data_7218049
loop_
_publ_author_name
'Zhou, Ming-Jie'
'Li, Bing'
'Liu, Li'
'Feng, Yan-Long'
'Guo, Jian-Zhong'

_publ_section_title
;
 Two polymorphs of zinc(ii) coordination polymers constructed from
 2-carboxyethyl(phenyl)phosphinate and 1,4-bis(1H-imidazol-1-yl)butane
 ligands
;
_journal_issue 43
_journal_name_full CrystEngComm
_journal_page_first 10034
_journal_paper_doi 10.1039/C4CE01102C
_journal_volume 16
_journal_year 2014
_chemical_formula_sum 'C14 H16 N2 O4 P Zn'
_chemical_formula_weight 372.63
_chemical_name_systematic
; 
 ? 
;
_space_group_IT_number 15
_symmetry_cell_setting monoclinic
_symmetry_space_group_name_Hall '-C 2yc'
_symmetry_space_group_name_H-M 'C 1 2/c 1'
_atom_sites_solution_hydrogens geom
_atom_sites_solution_primary direct
_atom_sites_solution_secondary difmap
_audit_creation_method SHELXL-97
_cell_angle_alpha 90.00
_cell_angle_beta 127.93(3)
_cell_angle_gamma 90.00
_cell_formula_units_Z 8
_cell_length_a 33.174(7)
_cell_length_b 5.5878(11)
_cell_length_c 20.516(4)
_cell_measurement_reflns_used 3423
_cell_measurement_temperature 293(2)
_cell_measurement_theta_max 27.45
_cell_measurement_theta_min 3.11
_cell_volume 2999.7(16)
_computing_cell_refinement RAPID-AUTO
_computing_data_collection 'RAPID-AUTO (Rigaku, 1998)'
_computing_data_reduction 'CrystalStructure (Rigaku/MSC, 2004)'
_computing_molecular_graphics SHELXL-97
_computing_publication_material SHELXL-97
_computing_structure_refinement 'SHELXL-97 (Sheldrick, 1997)'
_computing_structure_solution 'SHELXS-97 (Sheldrick, 1990)'
_diffrn_ambient_temperature 293(2)
_diffrn_measured_fraction_theta_full 0.997
_diffrn_measured_fraction_theta_max 0.997
_diffrn_measurement_device_type 'Rigaku R-AXIS RAPID'
_diffrn_measurement_method '\w scans'
_diffrn_radiation_monochromator graphite
_diffrn_radiation_source 'fine-focus sealed tube'
_diffrn_radiation_type MoK\a
_diffrn_radiation_wavelength 0.71073
_diffrn_reflns_av_R_equivalents 0.0620
_diffrn_reflns_limit_h_max 42
_diffrn_reflns_limit_h_min -42
_diffrn_reflns_limit_k_max 6
_diffrn_reflns_limit_k_min -7
_diffrn_reflns_limit_l_max 26
_diffrn_reflns_limit_l_min -26
_diffrn_reflns_number 13309
_diffrn_reflns_theta_full 27.45
_diffrn_reflns_theta_max 27.45
_diffrn_reflns_theta_min 3.11
_diffrn_standards_decay_% 0
_diffrn_standards_number image
_exptl_absorpt_coefficient_mu 1.763
_exptl_absorpt_correction_T_max 0.868
_exptl_absorpt_correction_T_min 0.776
_exptl_absorpt_correction_type multi-scan
_exptl_absorpt_process_details 'ABSCOR (Higashi, 1995)'
_exptl_crystal_colour colorless
_exptl_crystal_density_diffrn 1.650
_exptl_crystal_density_method 'not measured'
_exptl_crystal_description needle
_exptl_crystal_F_000 1528
_exptl_crystal_size_max 0.330
_exptl_crystal_size_mid 0.120
_exptl_crystal_size_min 0.080
_refine_diff_density_max 1.185
_refine_diff_density_min -1.105
_refine_diff_density_rms 0.186
_refine_ls_extinction_method none
_refine_ls_goodness_of_fit_ref 1.144
_refine_ls_hydrogen_treatment mixed
_refine_ls_matrix_type full
_refine_ls_number_parameters 199
_refine_ls_number_reflns 3423
_refine_ls_number_restraints 59
_refine_ls_restrained_S_all 1.191
_refine_ls_R_factor_all 0.0896
_refine_ls_R_factor_gt 0.0502
_refine_ls_shift/su_max 0.000
_refine_ls_shift/su_mean 0.000
_refine_ls_structure_factor_coef Fsqd
_refine_ls_weighting_details 'calc w=1/[\s^2^(Fo^2^)+(0.0359P)^2^+38.1668P] where P=(Fo^2^+2Fc^2^)/3'
_refine_ls_weighting_scheme calc
_refine_ls_wR_factor_gt 0.1083
_refine_ls_wR_factor_ref 0.1562
_reflns_number_gt 2439
_reflns_number_total 3423
_reflns_threshold_expression >2sigma(I)
_cod_data_source_file c4ce01102c2.cif
_cod_data_source_block 1
_cod_depositor_comments 'Adding full bibliography for 7218049--7218050.cif.'
_cod_original_cell_volume 2999.6(10)
_cod_original_sg_symbol_H-M C2/c
_cod_database_code 7218049
_diffrn_reflns_av__uneti/neti 0.0503

loop_
_symmetry_equiv_pos_as_xyz
'x, y, z'
'-x, y, -z+1/2'
'x+1/2, y+1/2, z'
'-x+1/2, y+1/2, -z+1/2'
'-x, -y, -z'
'x, -y, z-1/2'
'-x+1/2, -y+1/2, -z'
'x+1/2, -y+1/2, z-1/2'

loop_
_atom_site_label
_atom_site_type_symbol
_atom_site_fract_x
_atom_site_fract_y
_atom_site_fract_z
_atom_site_U_iso_or_equiv
_atom_site_adp_type
_atom_site_occupancy
_atom_site_symmetry_multiplicity
_atom_site_calc_flag
_atom_site_refinement_flags
Zn Zn 0.11928(2) 0.35377(11) 0.09689(4) 0.02479(19) Uani 1 1 d .
O1 O 0.05371(15) 0.2939(8) 0.0713(3) 0.0365(10) Uani 1 1 d .
N2 N 0.23171(18) 0.5492(9) 0.3410(3) 0.0320(11) Uani 1 1 d .
N1 N 0.17881(17) 0.3911(9) 0.2172(3) 0.0286(10) Uani 1 1 d .
C11 C 0.2195(2) 0.2394(11) 0.2658(3) 0.0306(12) Uani 1 1 d .
H11A H 0.2238 0.0937 0.2490 0.037 Uiso 1 1 calc R
C9 C 0.0422(2) 0.4306(10) 0.1071(3) 0.0288(12) Uani 1 1 d .
C10 C 0.1872(2) 0.5760(10) 0.2641(3) 0.0306(12) Uani 1 1 d .
H10A H 0.1655 0.7069 0.2466 0.037 Uiso 1 1 calc R
C12 C 0.2524(2) 0.3358(12) 0.3425(4) 0.0356(13) Uani 1 1 d .
H12A H 0.2831 0.2697 0.3872 0.043 Uiso 1 1 calc R
C14 C 0.2391(3) 0.6593(12) 0.4651(3) 0.0401(15) Uani 1 1 d .
H14A H 0.2519 0.5012 0.4885 0.048 Uiso 1 1 calc R
H14B H 0.2022 0.6559 0.4325 0.048 Uiso 1 1 calc R
C13 C 0.2531(3) 0.7178(13) 0.4096(4) 0.0414(16) Uani 1 1 d .
H13A H 0.2410 0.8776 0.3873 0.050 Uiso 1 1 calc R
H13B H 0.2900 0.7181 0.4422 0.050 Uiso 1 1 calc R
O2 O 0.06771(17) 0.6062(8) 0.1491(3) 0.0449(11) Uani 1 1 d .
P P -0.10226(5) 0.1523(2) -0.00265(8) 0.0232(3) Uani 1 1 d .
C7 C -0.0368(2) 0.1605(10) 0.0360(3) 0.0284(11) Uani 1 1 d .
H7A H -0.0204 0.0113 0.0644 0.034 Uiso 1 1 calc R
H7B H -0.0360 0.1729 -0.0103 0.034 Uiso 1 1 calc R
C8 C -0.0065(2) 0.3688(10) 0.0953(3) 0.0287(12) Uani 1 1 d .
H8A H -0.0283 0.5092 0.0747 0.034 Uiso 1 1 calc R
H8B H 0.0023 0.3293 0.1487 0.034 Uiso 1 1 calc R
C1 C -0.1018(2) 0.1052(10) 0.0846(3) 0.0304(11) Uani 1 1 d DU
C6 C -0.1233(3) 0.2713(14) 0.1060(5) 0.064(2) Uani 1 1 d DU
H6A H -0.1386 0.4086 0.0742 0.076 Uiso 1 1 calc R
C4 C -0.0999(3) 0.0323(11) 0.2224(4) 0.0486(17) Uani 1 1 d DU
H4A H -0.0992 0.0094 0.2680 0.058 Uiso 1 1 calc R
C2 C -0.0806(4) -0.0935(17) 0.1325(6) 0.076(2) Uani 1 1 d U
H2A H -0.0666 -0.2078 0.1186 0.091 Uiso 1 1 calc R
C5 C -0.1222(4) 0.2355(14) 0.1725(5) 0.079(3) Uani 1 1 d DU
H5A H -0.1367 0.3498 0.1853 0.095 Uiso 1 1 calc R
O4 O -0.12693(14) 0.3936(7) -0.0393(2) 0.0294(9) Uani 1 1 d .
C3 C -0.0786(4) -0.1347(16) 0.2006(6) 0.084(3) Uani 1 1 d DU
H3A H -0.0633 -0.2728 0.2319 0.100 Uiso 1 1 calc R
O3 O -0.13094(15) -0.0533(7) -0.0615(2) 0.0311(9) Uani 1 1 d .

loop_
_atom_site_aniso_label
_atom_site_aniso_U_11
_atom_site_aniso_U_22
_atom_site_aniso_U_33
_atom_site_aniso_U_23
_atom_site_aniso_U_13
_atom_site_aniso_U_12
Zn 0.0245(3) 0.0264(3) 0.0237(3) -0.0021(3) 0.0150(3) -0.0018(3)
O1 0.030(2) 0.043(2) 0.045(2) -0.017(2) 0.027(2) -0.0095(19)
N2 0.031(2) 0.038(3) 0.024(2) -0.007(2) 0.015(2) -0.009(2)
N1 0.027(2) 0.034(3) 0.025(2) -0.005(2) 0.017(2) -0.002(2)
C11 0.031(3) 0.029(3) 0.032(3) 0.006(2) 0.020(3) 0.006(2)
C9 0.026(3) 0.031(3) 0.025(2) 0.000(2) 0.014(2) 0.000(2)
C10 0.037(3) 0.027(3) 0.027(3) 0.001(2) 0.019(2) 0.004(2)
C12 0.030(3) 0.041(3) 0.029(3) 0.005(3) 0.015(2) 0.003(3)
C14 0.045(4) 0.046(4) 0.026(3) -0.009(3) 0.020(3) -0.013(3)
C13 0.048(4) 0.047(4) 0.028(3) -0.014(3) 0.023(3) -0.019(3)
O2 0.042(3) 0.044(3) 0.050(3) -0.017(2) 0.029(2) -0.015(2)
P 0.0232(7) 0.0232(7) 0.0261(6) -0.0007(6) 0.0166(6) -0.0002(6)
C7 0.024(3) 0.030(3) 0.032(3) -0.006(2) 0.018(2) -0.004(2)
C8 0.027(3) 0.029(3) 0.032(3) -0.003(2) 0.019(2) 0.000(2)
C1 0.029(2) 0.035(2) 0.031(2) -0.0037(18) 0.0205(19) -0.0034(19)
C6 0.079(4) 0.071(4) 0.057(3) 0.010(3) 0.050(3) 0.027(3)
C4 0.055(3) 0.053(3) 0.044(3) 0.001(2) 0.034(2) -0.003(2)
C2 0.111(5) 0.063(4) 0.075(4) 0.026(3) 0.067(4) 0.031(3)
C5 0.099(5) 0.094(5) 0.071(4) 0.004(3) 0.066(4) 0.028(4)
O4 0.028(2) 0.030(2) 0.033(2) 0.0034(17) 0.0201(17) 0.0028(17)
C3 0.110(5) 0.084(5) 0.074(4) 0.019(4) 0.065(4) 0.018(4)
O3 0.030(2) 0.028(2) 0.037(2) -0.0060(18) 0.0213(18) -0.0010(17)

loop_
_atom_type_symbol
_atom_type_description
_atom_type_scat_dispersion_real
_atom_type_scat_dispersion_imag
_atom_type_scat_source
C C 0.0033 0.0016 'International Tables Vol C Tables 4.2.6.8 and 6.1.1.4'
H H 0.0000 0.0000 'International Tables Vol C Tables 4.2.6.8 and 6.1.1.4'
N N 0.0061 0.0033 'International Tables Vol C Tables 4.2.6.8 and 6.1.1.4'
O O 0.0106 0.0060 'International Tables Vol C Tables 4.2.6.8 and 6.1.1.4'
P P 0.1023 0.0942 'International Tables Vol C Tables 4.2.6.8 and 6.1.1.4'
Zn Zn 0.2839 1.4301 'International Tables Vol C Tables 4.2.6.8 and 6.1.1.4'

loop_
_geom_angle_atom_site_label_1
_geom_angle_atom_site_label_2
_geom_angle_atom_site_label_3
_geom_angle
_geom_angle_site_symmetry_1
_geom_angle_site_symmetry_3
O1 Zn O4 120.32(18) . 5_565
O1 Zn O3 101.38(17) . 5
O4 Zn O3 105.40(16) 5_565 5
O1 Zn N1 116.43(18) . .
O4 Zn N1 105.81(18) 5_565 .
O3 Zn N1 105.96(18) 5 .
C9 O1 Zn 115.4(4) . .
C10 N2 C12 107.2(5) . .
C10 N2 C13 125.9(5) . .
C12 N2 C13 126.9(5) . .
C10 N1 C11 106.3(5) . .
C10 N1 Zn 125.7(4) . .
C11 N1 Zn 127.9(4) . .
C12 C11 N1 109.2(5) . .
C12 C11 H11A 125.4 . .
N1 C11 H11A 125.4 . .
O2 C9 O1 124.0(5) . .
O2 C9 C8 119.8(5) . .
O1 C9 C8 116.1(5) . .
N1 C10 N2 110.7(5) . .
N1 C10 H10A 124.6 . .
N2 C10 H10A 124.6 . .
C11 C12 N2 106.5(5) . .
C11 C12 H12A 126.7 . .
N2 C12 H12A 126.7 . .
C13 C14 C14 112.2(7) . 7_566
C13 C14 H14A 109.2 . .
C14 C14 H14A 109.2 7_566 .
C13 C14 H14B 109.2 . .
C14 C14 H14B 109.2 7_566 .
H14A C14 H14B 107.9 . .
N2 C13 C14 113.2(5) . .
N2 C13 H13A 108.9 . .
C14 C13 H13A 108.9 . .
N2 C13 H13B 108.9 . .
C14 C13 H13B 108.9 . .
H13A C13 H13B 107.8 . .
O3 P O4 113.5(2) . .
O3 P C7 111.7(2) . .
O4 P C7 109.5(2) . .
O3 P C1 107.5(2) . .
O4 P C1 107.2(2) . .
C7 P C1 107.2(3) . .
C8 C7 P 113.2(4) . .
C8 C7 H7A 108.9 . .
P C7 H7A 108.9 . .
C8 C7 H7B 108.9 . .
P C7 H7B 108.9 . .
H7A C7 H7B 107.7 . .
C9 C8 C7 114.4(5) . .
C9 C8 H8A 108.7 . .
C7 C8 H8A 108.7 . .
C9 C8 H8B 108.7 . .
C7 C8 H8B 108.7 . .
H8A C8 H8B 107.6 . .
C2 C1 C6 116.9(6) . .
C2 C1 P 121.7(5) . .
C6 C1 P 121.5(5) . .
C5 C6 C1 121.0(7) . .
C5 C6 H6A 119.5 . .
C1 C6 H6A 119.5 . .
C5 C4 C3 116.9(7) . .
C5 C4 H4A 121.6 . .
C3 C4 H4A 121.6 . .
C1 C2 C3 123.5(8) . .
C1 C2 H2A 118.2 . .
C3 C2 H2A 118.2 . .
C6 C5 C4 122.1(7) . .
C6 C5 H5A 119.0 . .
C4 C5 H5A 119.0 . .
P O4 Zn 135.3(2) . 5_565
C2 C3 C4 119.6(8) . .
C2 C3 H3A 120.2 . .
C4 C3 H3A 120.2 . .
P O3 Zn 141.1(3) . 5

loop_
_geom_bond_atom_site_label_1
_geom_bond_atom_site_label_2
_geom_bond_distance
_geom_bond_site_symmetry_2
Zn O1 1.927(4) .
Zn O4 1.955(4) 5_565
Zn O3 1.960(4) 5
Zn N1 2.010(5) .
O1 C9 1.271(7) .
N2 C10 1.353(7) .
N2 C12 1.368(8) .
N2 C13 1.463(7) .
N1 C10 1.320(7) .
N1 C11 1.371(7) .
C11 C12 1.359(8) .
C11 H11A 0.9300 .
C9 O2 1.236(7) .
C9 C8 1.520(8) .
C10 H10A 0.9300 .
C12 H12A 0.9300 .
C14 C13 1.506(8) .
C14 C14 1.527(11) 7_566
C14 H14A 0.9700 .
C14 H14B 0.9700 .
C13 H13A 0.9700 .
C13 H13B 0.9700 .
P O3 1.507(4) .
P O4 1.516(4) .
P C7 1.797(5) .
P C1 1.798(5) .
C7 C8 1.530(7) .
C7 H7A 0.9700 .
C7 H7B 0.9700 .
C8 H8A 0.9700 .
C8 H8B 0.9700 .
C1 C2 1.358(10) .
C1 C6 1.396(2) .
C6 C5 1.357(10) .
C6 H6A 0.9300 .
C4 C5 1.397(2) .
C4 C3 1.397(2) .
C4 H4A 0.9300 .
C2 C3 1.378(11) .
C2 H2A 0.9300 .
C5 H5A 0.9300 .
O4 Zn 1.955(4) 5_565
C3 H3A 0.9300 .
O3 Zn 1.960(4) 5
